data_9011300
loop_
_publ_author_name
'Gualtieri, A. F.'

_publ_section_title
;
 Study of NH4+ in the zeolite phillipsite by combined synchrotron powder
 diffraction and IR spectroscopy
 Sample: 2
;
_journal_issue 4
_journal_name_full 'Acta Crystallographica, Section B'
_journal_page_first 584
_journal_page_last 593
_journal_paper_doi 10.1107/S0108768100002032
_journal_volume 56
_journal_year 2000
_chemical_compound_source 'Perrier, Puy du Dome, France'
_chemical_formula_structural Na.5(NH4)4Al4.4Si11.6O32*8H2O
_chemical_formula_sum 'Al2.2 H20.08 N2.02 Na0.2 O20.74 Si5.8'
_space_group_IT_number 11
_symmetry_space_group_name_Hall '-P 2yb'
_symmetry_space_group_name_H-M 'P 1 21/m 1'
_cell_angle_alpha 90
_cell_angle_beta 125.024
_cell_angle_gamma 90
_cell_formula_units_Z 2
_cell_length_a 10.0122
_cell_length_b 14.1943
_cell_length_c 8.7284
_cell_volume 1015.816
_database_code_amcsd 0009923
_exptl_crystal_density_diffrn 1.985
_cod_original_formula_sum 'N2.02 Na.2 (Al2.2 Si5.8) O20.74 H20.08'
_cod_database_code 9011300
_amcsd_formula_title Na.5(NH4)4Al4.4Si11.6O32*8H2O

loop_
_space_group_symop_operation_xyz
x,y,z
x,1/2-y,z
-x,1/2+y,-z
-x,-y,-z

loop_
_atom_site_label
_atom_site_fract_x
_atom_site_fract_y
_atom_site_fract_z
_atom_site_occupancy
_atom_site_U_iso_or_equiv
_atom_site_type_symbol
_atom_site_attached_hydrogens
NI 0.87910 0.25000 0.18980 1.00000 0.07000 N 0
NII 0.45990 0.70520 0.50660 0.51000 0.06000 N 0
NaII* 0.67330 0.16520 0.51620 0.10000 0.09000 Na 0
AlT1 0.73630 0.01930 0.29600 0.25000 0.03700 Al 0
SiT1 0.73630 0.01930 0.29600 0.75000 0.03700 Si 0
AlT2 0.42500 0.13900 0.01600 0.35000 0.04500 Al 0
SiT2 0.42500 0.13900 0.01600 0.65000 0.04500 Si 0
AlT3 0.04620 0.01060 0.27450 0.25000 0.04100 Al 0
SiT3 0.04620 0.01060 0.27450 0.75000 0.04100 Si 0
AlT4 0.12040 0.13450 0.03590 0.25000 0.03200 Al 0
SiT4 0.12040 0.13450 0.03590 0.75000 0.03200 Si 0
O1 0.08050 0.10340 0.18740 1.00000 0.05100 O 0
O2 0.64610 0.57820 0.17590 1.00000 0.02100 O 0
O3 0.59920 0.10320 0.20330 1.00000 0.06600 O 0
O4 0.01360 0.90950 0.17280 1.00000 0.04700 O 0
O5 0.88490 0.04440 0.27030 1.00000 0.06400 O 0
O6 0.31130 0.37740 0.10230 1.00000 0.03700 O 0
O7 0.79880 0.48660 0.51530 1.00000 0.03600 O 0
O8 0.56610 0.75000 0.04150 1.00000 0.09100 O 0
O9 0.08340 0.25000 0.02420 1.00000 0.03300 O 0
Wat1 0.70050 0.75000 0.41360 0.95000 0.02000 O 2
Wat2 0.89940 0.25000 0.54110 1.00000 0.06000 O 2
Wat3 0.31210 0.86910 0.12330 0.62000 0.08000 O 2
Wat4 0.70580 0.25000 0.79200 0.55000 0.08000 O 2
Wat5 0.50000 0.50000 0.50000 1.00000 0.07000 O 2
HI1 0.88100 0.25000 0.29470 1.00000 0.06000 H 0
HI2 0.98200 0.25000 0.22100 1.00000 0.06000 H 0
HI3 0.82600 0.30200 0.12200 1.00000 0.06000 H 0
HII1 0.37100 0.72700 0.50100 0.51000 0.06000 H 0
HII2 0.53100 0.67900 0.62000 0.51000 0.06000 H 0
HII3 0.51100 0.75230 0.48800 0.51000 0.06000 H 0
HII4 0.42600 0.65900 0.41600 0.51000 0.06000 H 0

loop_
_cod_changelog_entry_id
_cod_changelog_entry_author
_cod_changelog_entry_date
_cod_changelog_entry_text
1
;cod-tools version 3.8.0
Id: cif_guess_AMCSD_atom_types 9581 2023-05-17 12:35:41Z saulius
;
2023-05-18T11:41:30+03:00
;Derived atom types and hydrogen counts
from atom names that follow the AMCSD naming convention
(Wat == water, O-H == hydroxyl).
;

loop_
_cod_related_entry_id
_cod_related_entry_database
_cod_related_entry_code
1 MPOD 1000221
2 AMCSD 0009923
